data_4123214
loop_
_publ_author_name
'Koppaka, Anjaneyulu'
'Zhu, Lei'
'Yempally, Veeranna'
'Isrow, Derek'
'Pellechia, Perry J.'
'Captain, Burjor'

_publ_section_title
;
 Pendant Alkyl and Aryl Groups on Tin Control Complex Geometry and
 Reactivity with H2/D2 in Pt(SnR3)2(CNBu(t))2 (R = Bu(t), Pr(i), Ph,
 Mesityl).
;
_journal_issue 1
_journal_name_full 'Journal of the American Chemical Society'
_journal_page_first 445
_journal_page_last 456
_journal_paper_doi 10.1021/ja511295h
_journal_volume 137
_journal_year 2015
_chemical_formula_sum 'C46 H48 N2 Pt Sn2'
_chemical_formula_weight 1061.33
_chemical_name_systematic
; 
 ? 
;
_space_group_IT_number 2
_symmetry_cell_setting triclinic
_symmetry_space_group_name_Hall '-P 1'
_symmetry_space_group_name_H-M 'P -1'
_atom_sites_solution_hydrogens geom
_atom_sites_solution_primary direct
_atom_sites_solution_secondary difmap
_audit_creation_method SHELXL-97
_cell_angle_alpha 65.6890(10)
_cell_angle_beta 75.8450(10)
_cell_angle_gamma 86.2710(10)
_cell_formula_units_Z 1
_cell_length_a 9.9845(6)
_cell_length_b 10.4305(6)
_cell_length_c 11.9205(7)
_cell_measurement_reflns_used 4654
_cell_measurement_temperature 296(2)
_cell_measurement_theta_max 26.41
_cell_measurement_theta_min 2.22
_cell_volume 1096.11(11)
_computing_cell_refinement 'SAINT+  V7.46A (Bruker, 2007)'
_computing_data_collection 'APEX2 v2.2-0 (Bruker, 2007)'
_computing_data_reduction 'SAINT+  V7.46A (Bruker, 2007)'
_computing_molecular_graphics 'XSHELL v4.02 (Bruker, 2000)'
_computing_publication_material 'XCIF v6.12 (Bruker, 2001)'
_computing_structure_refinement 'SHELXL-97 (Sheldrick, 2008)'
_computing_structure_solution 'SHELXS-97 (Sheldrick, 2008)'
_diffrn_ambient_temperature 296(2)
_diffrn_measured_fraction_theta_full 0.995
_diffrn_measured_fraction_theta_max 0.995
_diffrn_measurement_device_type 'Bruker SMART APEX2 CCD diffractometer'
_diffrn_measurement_method 'omega scans'
_diffrn_radiation_monochromator graphite
_diffrn_radiation_source 'fine-focus sealed tube'
_diffrn_radiation_type MoK\a
_diffrn_radiation_wavelength 0.71073
_diffrn_reflns_av_R_equivalents 0.0201
_diffrn_reflns_av_sigmaI/netI 0.0282
_diffrn_reflns_limit_h_max 13
_diffrn_reflns_limit_h_min -13
_diffrn_reflns_limit_k_max 13
_diffrn_reflns_limit_k_min -13
_diffrn_reflns_limit_l_max 15
_diffrn_reflns_limit_l_min -15
_diffrn_reflns_number 11223
_diffrn_reflns_theta_full 28.00
_diffrn_reflns_theta_max 28.00
_diffrn_reflns_theta_min 1.93
_exptl_absorpt_coefficient_mu 4.344
_exptl_absorpt_correction_T_max 0.7461
_exptl_absorpt_correction_T_min 0.5677
_exptl_absorpt_correction_type multi-scan
_exptl_absorpt_process_details '(SADABS 2007/4 Bruker)'
_exptl_crystal_colour Yellow
_exptl_crystal_density_diffrn 1.608
_exptl_crystal_density_method 'not measured'
_exptl_crystal_description Block
_exptl_crystal_F_000 516
_exptl_crystal_size_max 0.42
_exptl_crystal_size_mid 0.24
_exptl_crystal_size_min 0.06
_refine_diff_density_max 0.756
_refine_diff_density_min -0.505
_refine_diff_density_rms 0.081
_refine_ls_extinction_method none
_refine_ls_goodness_of_fit_ref 1.054
_refine_ls_hydrogen_treatment constr
_refine_ls_matrix_type full
_refine_ls_number_parameters 250
_refine_ls_number_reflns 5260
_refine_ls_number_restraints 0
_refine_ls_restrained_S_all 1.054
_refine_ls_R_factor_all 0.0398
_refine_ls_R_factor_gt 0.0296
_refine_ls_shift/su_max 0.001
_refine_ls_shift/su_mean 0.000
_refine_ls_structure_factor_coef Fsqd
_refine_ls_weighting_details 'calc w=1/[\s^2^(Fo^2^)+(0.0291P)^2^+0.8799P] where P=(Fo^2^+2Fc^2^)/3'
_refine_ls_weighting_scheme calc
_refine_ls_wR_factor_gt 0.0684
_refine_ls_wR_factor_ref 0.0726
_reflns_number_gt 4290
_reflns_number_total 5260
_reflns_threshold_expression >2sigma(I)
_cod_data_source_file ja511295h_si_006.cif
_cod_data_source_block collect_0m
_cod_depositor_comments
;
The following automatic conversions were performed:

'_symmetry_cell_setting' value 'Triclinic' changed to 'triclinic'
according to
/home/saulius/struct/COD-crude-data--automatic-downloads/rss-feeds/ACS/lib/dictionaries/cif_core.dic
dictionary named 'cif_core.dic' version 2.4.2 from
2011-04-26.

'_exptl_absorpt_correction_type' value 'Multi-scan'
changed to 'multi-scan' according to
/home/saulius/struct/COD-crude-data--automatic-downloads/rss-feeds/ACS/lib/dictionaries/cif_core.dic
dictionary named 'cif_core.dic' version 2.4.2 from 2011-04-26.

Automatic conversion script
Id: cif_fix_values 2935 2014-11-11 08:27:57Z andrius 

 Adding full bibliography for 4123210--4123218.cif.
;
_cod_original_sg_symbol_H-M P-1
_cod_database_code 4123214

loop_
_symmetry_equiv_pos_as_xyz
'x, y, z'
'-x, -y, -z'

loop_
_atom_site_label
_atom_site_type_symbol
_atom_site_fract_x
_atom_site_fract_y
_atom_site_fract_z
_atom_site_U_iso_or_equiv
_atom_site_adp_type
_atom_site_occupancy
_atom_site_symmetry_multiplicity
_atom_site_calc_flag
_atom_site_refinement_flags
_atom_site_disorder_assembly
_atom_site_disorder_group
Pt1 Pt 1.0000 0.0000 0.0000 0.04695(8) Uani 1 2 d S . 1
Sn1 Sn 0.80176(3) 0.09117(3) 0.13532(3) 0.05292(9) Uani 1 1 d . A 1
N1 N 1.1145(4) -0.1386(5) 0.2386(4) 0.0692(11) Uani 1 1 d . B 1
C1 C 1.0735(5) -0.0877(5) 0.1491(4) 0.0544(10) Uani 1 1 d . B 1
C2 C 1.1496(7) -0.2020(8) 0.3617(5) 0.0889(18) Uani 1 1 d . B 1
C3 C 1.093(2) -0.3448(13) 0.4232(10) 0.311(11) Uani 1 1 d . B 1
H3A H 1.1656 -0.4088 0.4433 0.467 Uiso 1 1 calc R B 1
H3B H 1.0501 -0.3638 0.3675 0.467 Uiso 1 1 calc R B 1
H3C H 1.0251 -0.3566 0.4998 0.467 Uiso 1 1 calc R B 1
C4 C 1.2929(12) -0.195(2) 0.3445(10) 0.333(13) Uani 1 1 d . B 1
H4A H 1.3272 -0.0998 0.2936 0.499 Uiso 1 1 calc R B 1
H4B H 1.3350 -0.2543 0.3026 0.499 Uiso 1 1 calc R B 1
H4C H 1.3150 -0.2271 0.4255 0.499 Uiso 1 1 calc R B 1
C5 C 1.0772(18) -0.1284(18) 0.4346(10) 0.290(11) Uani 1 1 d . B 1
H5A H 1.1040 -0.1614 0.5137 0.435 Uiso 1 1 calc R B 1
H5B H 0.9795 -0.1450 0.4508 0.435 Uiso 1 1 calc R B 1
H5C H 1.0996 -0.0294 0.3885 0.435 Uiso 1 1 calc R B 1
C21 C 0.8715(6) 0.2545(5) 0.1762(4) 0.0625(12) Uani 1 1 d . A 1
C22 C 0.7809(8) 0.3360(7) 0.2229(6) 0.0912(18) Uani 1 1 d . A 1
H22 H 0.6863 0.3163 0.2434 0.109 Uiso 1 1 calc R A 1
C23 C 0.8297(13) 0.4493(8) 0.2403(8) 0.122(3) Uani 1 1 d . A 1
H23 H 0.7678 0.5037 0.2721 0.147 Uiso 1 1 calc R A 1
C24 C 0.9692(15) 0.4779(9) 0.2096(8) 0.137(4) Uani 1 1 d . A 1
H24 H 1.0025 0.5533 0.2189 0.165 Uiso 1 1 calc R A 1
C25 C 1.0556(11) 0.3991(10) 0.1671(9) 0.141(3) Uani 1 1 d . A 1
H25 H 1.1501 0.4185 0.1479 0.169 Uiso 1 1 calc R A 1
C26 C 1.0089(7) 0.2864(7) 0.1500(6) 0.097(2) Uani 1 1 d . A 1
H26 H 1.0730 0.2321 0.1201 0.116 Uiso 1 1 calc R A 1
C27 C 0.7118(5) -0.0792(5) 0.3153(4) 0.0621(12) Uani 1 1 d . A 1
C28 C 0.6927(7) -0.2117(6) 0.3223(6) 0.0919(19) Uani 1 1 d . A 1
H28 H 0.7147 -0.2265 0.2482 0.110 Uiso 1 1 calc R A 1
C29 C 0.6412(8) -0.3245(7) 0.4375(8) 0.119(3) Uani 1 1 d . A 1
H29 H 0.6311 -0.4136 0.4398 0.143 Uiso 1 1 calc R A 1
C30 C 0.6055(8) -0.3046(8) 0.5469(8) 0.123(3) Uani 1 1 d . A 1
H30 H 0.5701 -0.3795 0.6240 0.148 Uiso 1 1 calc R A 1
C31 C 0.6217(9) -0.1781(10) 0.5422(6) 0.128(3) Uani 1 1 d . A 1
H31 H 0.5966 -0.1644 0.6168 0.154 Uiso 1 1 calc R A 1
C32 C 0.6758(8) -0.0633(7) 0.4273(5) 0.099(2) Uani 1 1 d . A 1
H32 H 0.6874 0.0245 0.4273 0.119 Uiso 1 1 calc R A 1
C33 C 0.6253(5) 0.1821(5) 0.0588(5) 0.0634(12) Uani 0.50 1 d P A 1
C34 C 0.6229(8) 0.3111(7) -0.0239(9) 0.140(4) Uani 0.50 1 d P A 1
H34 H 0.7022 0.3692 -0.0541 0.169 Uiso 0.50 1 calc PR A 1
C35 C 0.5031(11) 0.3664(9) -0.0697(9) 0.148(4) Uani 0.50 1 d P A 1
H35 H 0.5073 0.4595 -0.1283 0.178 Uiso 0.50 1 calc PR A 1
C36 C 0.3939(8) 0.2965(11) -0.0351(8) 0.124(3) Uani 0.50 1 d P A 1
H36 H 0.3070 0.3346 -0.0282 0.149 Uiso 0.50 1 calc PR A 1
C37 C 0.4167(16) 0.1432(19) -0.0054(17) 0.118(5) Uani 0.50 1 d P A 1
H37 H 0.3593 0.0880 -0.0201 0.142 Uiso 0.50 1 calc PR A 1
C38 C 0.5288(13) 0.0905(13) 0.0452(15) 0.092(4) Uani 0.50 1 d P A 1
H38 H 0.5442 -0.0052 0.0716 0.110 Uiso 0.50 1 calc PR A 1
C33B C 0.6253(5) 0.1821(5) 0.0588(5) 0.0634(12) Uani 0.50 1 d P C 2
C34B C 0.6229(8) 0.3111(7) -0.0239(9) 0.140(4) Uani 0.50 1 d P C 2
H34B H 0.7022 0.3692 -0.0541 0.169 Uiso 0.50 1 calc PR C 2
C35B C 0.5031(11) 0.3664(9) -0.0697(9) 0.148(4) Uani 0.50 1 d P C 2
H35B H 0.5073 0.4595 -0.1283 0.178 Uiso 0.50 1 calc PR C 2
C36B C 0.3939(8) 0.2965(11) -0.0351(8) 0.124(3) Uani 0.50 1 d P C 2
H36B H 0.3301 0.3084 -0.0835 0.149 Uiso 0.50 1 calc PR C 2
C37B C 0.3825(12) 0.1962(17) 0.0894(17) 0.121(6) Uani 0.50 1 d P C 2
H37B H 0.2955 0.1663 0.1437 0.145 Uiso 0.50 1 calc PR C 2
C38B C 0.4993(13) 0.1411(15) 0.1322(16) 0.111(5) Uani 0.50 1 d P C 2
H38B H 0.4891 0.0735 0.2147 0.133 Uiso 0.50 1 calc PR C 2

loop_
_atom_site_aniso_label
_atom_site_aniso_U_11
_atom_site_aniso_U_22
_atom_site_aniso_U_33
_atom_site_aniso_U_23
_atom_site_aniso_U_13
_atom_site_aniso_U_12
Pt1 0.04452(13) 0.05689(14) 0.04037(12) -0.02014(10) -0.01408(9) 0.01262(10)
Sn1 0.04869(18) 0.0600(2) 0.04794(18) -0.02213(15) -0.01100(14) 0.01493(15)
N1 0.073(3) 0.081(3) 0.055(2) -0.025(2) -0.028(2) 0.020(2)
C1 0.054(2) 0.063(3) 0.050(2) -0.025(2) -0.017(2) 0.012(2)
C2 0.098(4) 0.119(5) 0.052(3) -0.026(3) -0.042(3) 0.023(4)
C3 0.61(3) 0.176(11) 0.140(9) 0.040(9) -0.235(16) -0.091(16)
C4 0.122(9) 0.66(4) 0.108(8) -0.021(13) -0.078(7) -0.019(14)
C5 0.46(3) 0.38(2) 0.137(9) -0.177(12) -0.196(14) 0.255(19)
C21 0.081(3) 0.060(3) 0.047(2) -0.021(2) -0.020(2) 0.011(2)
C22 0.115(5) 0.095(4) 0.087(4) -0.053(4) -0.045(4) 0.038(4)
C23 0.215(10) 0.087(5) 0.099(5) -0.057(4) -0.076(7) 0.059(6)
C24 0.249(13) 0.087(5) 0.091(6) -0.036(4) -0.060(8) -0.019(7)
C25 0.152(8) 0.139(8) 0.135(7) -0.063(6) -0.010(6) -0.062(6)
C26 0.095(5) 0.099(5) 0.102(5) -0.054(4) -0.004(4) -0.021(4)
C27 0.056(3) 0.064(3) 0.053(3) -0.016(2) -0.008(2) 0.016(2)
C28 0.109(5) 0.069(4) 0.078(4) -0.021(3) -0.004(3) 0.009(3)
C29 0.131(6) 0.070(4) 0.114(6) -0.021(4) 0.016(5) 0.003(4)
C30 0.109(6) 0.090(5) 0.095(5) 0.011(4) 0.018(4) 0.013(4)
C31 0.155(8) 0.137(7) 0.056(4) -0.023(4) 0.009(4) 0.011(6)
C32 0.126(6) 0.095(4) 0.060(3) -0.027(3) 0.000(3) -0.001(4)
C33 0.049(2) 0.067(3) 0.064(3) -0.018(2) -0.013(2) 0.015(2)
C34 0.113(6) 0.080(4) 0.193(9) 0.010(5) -0.090(6) -0.003(4)
C35 0.145(8) 0.096(6) 0.164(8) 0.010(5) -0.086(7) 0.027(6)
C36 0.067(4) 0.150(8) 0.128(7) -0.026(6) -0.038(4) 0.037(5)
C37 0.102(11) 0.139(14) 0.130(13) -0.048(11) -0.075(11) 0.018(10)
C38 0.081(8) 0.074(7) 0.129(12) -0.034(8) -0.055(8) 0.003(6)
C33B 0.049(2) 0.067(3) 0.064(3) -0.018(2) -0.013(2) 0.015(2)
C34B 0.113(6) 0.080(4) 0.193(9) 0.010(5) -0.090(6) -0.003(4)
C35B 0.145(8) 0.096(6) 0.164(8) 0.010(5) -0.086(7) 0.027(6)
C36B 0.067(4) 0.150(8) 0.128(7) -0.026(6) -0.038(4) 0.037(5)
C37B 0.047(6) 0.125(12) 0.135(13) 0.002(11) -0.026(7) 0.012(7)
C38B 0.066(8) 0.101(10) 0.119(12) 0.005(9) -0.032(8) 0.012(7)

loop_
_atom_type_symbol
_atom_type_description
_atom_type_scat_dispersion_real
_atom_type_scat_dispersion_imag
_atom_type_scat_source
C C 0.0033 0.0016 'International Tables Vol C Tables 4.2.6.8 and 6.1.1.4'
H H 0.0000 0.0000 'International Tables Vol C Tables 4.2.6.8 and 6.1.1.4'
N N 0.0061 0.0033 'International Tables Vol C Tables 4.2.6.8 and 6.1.1.4'
Sn Sn -0.6537 1.4246 'International Tables Vol C Tables 4.2.6.8 and 6.1.1.4'
Pt Pt -1.7033 8.3905 'International Tables Vol C Tables 4.2.6.8 and 6.1.1.4'

loop_
_geom_angle_atom_site_label_1
_geom_angle_atom_site_label_2
_geom_angle_atom_site_label_3
_geom_angle
_geom_angle_site_symmetry_1
_geom_angle_site_symmetry_3
C1 Pt1 C1 179.998(1) . 2_755
C1 Pt1 Sn1 87.45(13) . .
C1 Pt1 Sn1 92.55(13) 2_755 .
C1 Pt1 Sn1 92.55(13) . 2_755
C1 Pt1 Sn1 87.45(13) 2_755 2_755
Sn1 Pt1 Sn1 180.0 . 2_755
C21 Sn1 C33 102.67(19) . .
C21 Sn1 C27 107.22(19) . .
C33 Sn1 C27 103.95(18) . .
C21 Sn1 Pt1 113.09(14) . .
C33 Sn1 Pt1 118.44(13) . .
C27 Sn1 Pt1 110.49(12) . .
C1 N1 C2 172.8(5) . .
N1 C1 Pt1 178.5(4) . .
C4 C2 C5 113.3(11) . .
C4 C2 C3 112.6(11) . .
C5 C2 C3 107.1(10) . .
C4 C2 N1 109.7(6) . .
C5 C2 N1 106.9(6) . .
C3 C2 N1 106.9(6) . .
C26 C21 C22 117.0(5) . .
C26 C21 Sn1 120.7(4) . .
C22 C21 Sn1 122.2(4) . .
C21 C22 C23 120.9(7) . .
C24 C23 C22 119.2(8) . .
C25 C24 C23 119.9(9) . .
C24 C25 C26 121.5(9) . .
C21 C26 C25 121.4(7) . .
C32 C27 C28 116.6(5) . .
C32 C27 Sn1 122.9(4) . .
C28 C27 Sn1 120.5(4) . .
C27 C28 C29 121.7(6) . .
C30 C29 C28 120.2(7) . .
C31 C30 C29 119.2(7) . .
C30 C31 C32 121.6(7) . .
C27 C32 C31 120.8(7) . .
C34 C33 C38 109.8(7) . .
C34 C33 Sn1 124.6(5) . .
C38 C33 Sn1 119.3(6) . .
C33 C34 C35 122.3(7) . .
C36 C35 C34 123.1(7) . .
C35 C36 C37 112.7(9) . .
C38 C37 C36 115.0(13) . .
C37 C38 C33 121.8(12) . .

loop_
_geom_bond_atom_site_label_1
_geom_bond_atom_site_label_2
_geom_bond_distance
_geom_bond_site_symmetry_2
Pt1 C1 1.936(4) .
Pt1 C1 1.936(4) 2_755
Pt1 Sn1 2.6231(3) .
Pt1 Sn1 2.6231(3) 2_755
Sn1 C21 2.151(5) .
Sn1 C33 2.166(4) .
Sn1 C27 2.166(5) .
N1 C1 1.143(5) .
N1 C2 1.462(6) .
C2 C4 1.398(12) .
C2 C5 1.427(12) .
C2 C3 1.443(13) .
C21 C26 1.362(8) .
C21 C22 1.376(7) .
C22 C23 1.414(10) .
C23 C24 1.371(13) .
C24 C25 1.309(13) .
C25 C26 1.399(10) .
C27 C32 1.371(7) .
C27 C28 1.374(7) .
C28 C29 1.391(9) .
C29 C30 1.362(11) .
C30 C31 1.316(11) .
C31 C32 1.405(9) .
C33 C34 1.303(8) .
C33 C38 1.481(13) .
C34 C35 1.426(10) .
C35 C36 1.236(11) .
C36 C37 1.504(19) .
C37 C38 1.377(17) .
C37B C38B 1.383(17) .
